data_4319602
loop_
_publ_author_name
'Louise Broge'
'Ulla Pretzmann'
'Nicolai Jensen'
'Inger S\/otofte'
'Carl Erik Olsen'
'Johan Springborg'

_publ_section_title
;
 Cobalt(II), Nickel(II), Copper(II), and Zinc(II) Complexes with
 [35]Adamanzane, 1,5,9,13-Tetraazabicyclo[7.7.3]nonadecane, and
 [(2.3)2.21]Adamanzane, 1,5,9,12-Tetraazabicyclo[7.5.2]hexadecane
;
_journal_name_full 'Inorganic Chemistry'
_journal_page_first 2323
_journal_page_last 2334
_journal_paper_doi 10.1021/ic0011157
_journal_volume 40
_journal_year 2001
_chemical_formula_sum 'C15 H32 Cl2 Co N4'
_chemical_formula_weight 398.28
_chemical_name_systematic
; 
 ? 
;
_space_group_IT_number 73
_symmetry_cell_setting orthorhombic
_symmetry_space_group_name_Hall '-I 2b 2c'
_symmetry_space_group_name_H-M 'I b c a'
_atom_sites_solution_hydrogens geom
_atom_sites_solution_primary direct
_atom_sites_solution_secondary difmap
_audit_creation_method SHELXL
_cell_angle_alpha 90.00
_cell_angle_beta 90.00
_cell_angle_gamma 90.00
_cell_formula_units_Z 8
_cell_length_a 12.738(3)
_cell_length_b 13.675(3)
_cell_length_c 20.674(4)
_cell_measurement_temperature 120(2)
_cell_volume 3601.2(14)
_computing_structure_refinement 'SHELXL-93 (Sheldrick, 1993)'
_computing_structure_solution 'SHELXS-86 (Sheldrick, 1990)'
_diffrn_ambient_temperature 120(2)
_diffrn_radiation_monochromator graphite
_diffrn_radiation_source 'fine-focus sealed tube'
_diffrn_radiation_type MoK\a
_diffrn_radiation_wavelength 0.71073
_diffrn_reflns_av_R_equivalents 0.0285
_diffrn_reflns_av_sigmaI/netI 0.0225
_diffrn_reflns_limit_h_max 16
_diffrn_reflns_limit_h_min -17
_diffrn_reflns_limit_k_max 18
_diffrn_reflns_limit_k_min -17
_diffrn_reflns_limit_l_max 25
_diffrn_reflns_limit_l_min -28
_diffrn_reflns_number 11499
_diffrn_reflns_theta_max 29.55
_diffrn_reflns_theta_min 1.97
_exptl_absorpt_coefficient_mu 1.252
_exptl_crystal_density_diffrn 1.469
_exptl_crystal_F_000 1688
_refine_diff_density_max 0.737
_refine_diff_density_min -0.527
_refine_diff_density_rms 0.079
_refine_ls_extinction_method none
_refine_ls_goodness_of_fit_all 1.077
_refine_ls_goodness_of_fit_obs 1.100
_refine_ls_matrix_type full
_refine_ls_number_parameters 103
_refine_ls_number_reflns 2355
_refine_ls_number_restraints 8
_refine_ls_restrained_S_all 1.091
_refine_ls_restrained_S_obs 1.116
_refine_ls_R_factor_all 0.0439
_refine_ls_R_factor_obs 0.0348
_refine_ls_shift/esd_max -0.001
_refine_ls_shift/esd_mean 0.000
_refine_ls_structure_factor_coef Fsqd
_refine_ls_weighting_details 'w=1/[\s^2^(Fo^2^)+(0.0422P)^2^+9.1241P] where P=(Fo^2^+2Fc^2^)/3'
_refine_ls_weighting_scheme calc
_refine_ls_wR_factor_all 0.0962
_refine_ls_wR_factor_obs 0.0896
_reflns_number_observed 1978
_reflns_number_total 2355
_reflns_observed_criterion >2sigma(I)
_cod_data_source_file ic0011157_7.cif
_cod_data_source_block IC0011157-8
_cod_depositor_comments
;
The following automatic conversions were performed:

'_refine_ls_weighting_scheme' value 'calc
w=1/[\s^2^(Fo^2^)+(0.0422P)^2^+9.1241P] where P=(Fo^2^+2Fc^2^)/3' was
changed to 'calc'. New tag '_refine_ls_weighting_details' was
created. The value of the new tag was set to
'w=1/[\s^2^(Fo^2^)+(0.0422P)^2^+9.1241P] where P=(Fo^2^+2Fc^2^)/3'.

Automatic conversion script
Id: cif_fix_values 3143 2015-03-26 13:38:13Z robertas 
;
_cod_original_cell_volume 3601.3(12)
_cod_database_code 4319602

loop_
_symmetry_equiv_pos_as_xyz
'x, y, z'
'-x+1/2, -y, z+1/2'
'-x, y+1/2, -z+1/2'
'x+1/2, -y+1/2, -z'
'x+1/2, y+1/2, z+1/2'
'-x+1, -y+1/2, z+1'
'-x+1/2, y+1, -z+1'
'x+1, -y+1, -z+1/2'
'-x, -y, -z'
'x-1/2, y, -z-1/2'
'x, -y-1/2, z-1/2'
'-x-1/2, y-1/2, z'
'-x+1/2, -y+1/2, -z+1/2'
'x, y+1/2, -z'
'x+1/2, -y, z'
'-x, y, z+1/2'

loop_
_atom_site_aniso_label
_atom_site_aniso_U_11
_atom_site_aniso_U_22
_atom_site_aniso_U_33
_atom_site_aniso_U_23
_atom_site_aniso_U_13
_atom_site_aniso_U_12
Cl2 0.0149(3) 0.0236(3) 0.0209(3) 0.000 -0.0013(3) 0.000
Co 0.0173(2) 0.0155(2) 0.0108(2) 0.000 0.000 -0.00237(14)
Cl1 0.0318(4) 0.0341(4) 0.0124(3) 0.000 0.000 -0.0056(3)
N1 0.0177(8) 0.0195(8) 0.0148(7) 0.0004(6) 0.0030(6) -0.0034(6)
C1 0.0276(12) 0.0216(10) 0.0271(11) -0.0025(8) 0.0141(9) -0.0031(8)
C2 0.0126(13) 0.024(2) 0.024(2) -0.0016(13) 0.0017(14) 0.0031(13)
C3 0.0137(12) 0.021(2) 0.027(2) 0.0029(12) -0.0029(14) 0.0024(11)
C2' 0.0126(13) 0.024(2) 0.024(2) -0.0016(13) 0.0017(14) 0.0031(13)
C3' 0.0137(12) 0.021(2) 0.027(2) 0.0029(12) -0.0029(14) 0.0024(11)
N2 0.0137(8) 0.0216(8) 0.0165(7) -0.0004(6) -0.0016(6) -0.0007(6)
C4 0.019(2) 0.0127(12) 0.031(2) 0.0014(12) -0.0043(11) 0.0020(11)
C5 0.021(2) 0.012(2) 0.041(3) -0.0067(15) -0.002(2) 0.0005(13)
C4' 0.019(2) 0.0127(12) 0.031(2) 0.0014(12) -0.0043(11) 0.0020(11)
C5' 0.021(2) 0.012(2) 0.041(3) -0.0067(15) -0.002(2) 0.0005(13)
C6 0.0363(12) 0.0170(10) 0.0258(11) -0.0040(8) -0.0084(10) -0.0064(9)
C7 0.0189(13) 0.0212(14) 0.0140(11) 0.0045(11) -0.0031(11) -0.0023(9)
C7' 0.0189(13) 0.0212(14) 0.0140(11) 0.0045(11) -0.0031(11) -0.0023(9)
C8 0.045(2) 0.0242(15) 0.0123(12) 0.000 0.000 -0.0009(13)

loop_
_atom_site_label
_atom_site_type_symbol
_atom_site_fract_x
_atom_site_fract_y
_atom_site_fract_z
_atom_site_U_iso_or_equiv
_atom_site_thermal_displace_type
_atom_site_occupancy
_atom_site_calc_flag
_atom_site_refinement_flags
_atom_site_disorder_group
Cl2 Cl 0.2500 0.41893(5) 0.5000 0.0198(2) Uani 1 d S .
Co Co 0.0000 0.2500 0.35339(2) 0.01453(12) Uani 1 d S .
Cl1 Cl 0.0000 0.2500 0.24189(3) 0.0261(2) Uani 1 d S .
N1 N 0.13433(13) 0.34712(12) 0.35973(8) 0.0173(3) Uani 1 d . .
H1 H 0.14652(13) 0.35772(12) 0.40352(8) 0.021 Uiso 1 calc R .
C1 C 0.2309(2) 0.3036(2) 0.33321(11) 0.0254(5) Uani 1 d D .
H11A H 0.2179(2) 0.2789(2) 0.28892(11) 0.031 Uiso 0.50 calc PR 1
H12A H 0.2871(2) 0.3535(2) 0.33107(11) 0.031 Uiso 0.50 calc PR 1
H11B H 0.2918(2) 0.3420(2) 0.34863(11) 0.031 Uiso 0.50 calc PR 2
H12B H 0.2289(2) 0.3088(2) 0.28547(11) 0.031 Uiso 0.50 calc PR 2
C2 C 0.2627(2) 0.2244(2) 0.3747(2) 0.0204(7) Uani 0.50 d PD 1
H21A H 0.2761(2) 0.2523(2) 0.4181(2) 0.024 Uiso 0.50 calc PR 1
H22A H 0.3308(2) 0.1997(2) 0.3583(2) 0.024 Uiso 0.50 calc PR 1
C3 C 0.1908(2) 0.1364(2) 0.3837(2) 0.0205(6) Uani 0.50 d PRD 1
H31A H 0.1831(2) 0.1048(2) 0.3409(2) 0.025 Uiso 0.50 calc PR 1
H32A H 0.2280(2) 0.0894(2) 0.4119(2) 0.025 Uiso 0.50 calc PR 1
C2' C 0.2481(2) 0.1941(2) 0.3519(2) 0.0204(7) Uani 0.50 d PD 2
H21B H 0.2171(2) 0.1522(2) 0.3178(2) 0.024 Uiso 0.50 calc PR 2
H22B H 0.3244(2) 0.1806(2) 0.3532(2) 0.024 Uiso 0.50 calc PR 2
C3' C 0.1997(2) 0.1657(2) 0.4176(2) 0.0205(6) Uani 0.50 d PRD 2
H31B H 0.2332(2) 0.1051(2) 0.4337(2) 0.025 Uiso 0.50 calc PR 2
H32B H 0.2129(2) 0.2183(2) 0.4495(2) 0.025 Uiso 0.50 calc PR 2
N2 N 0.08272(13) 0.14960(13) 0.41089(8) 0.0173(3) Uani 1 d D .
C4 C 0.0300(3) 0.0572(2) 0.4150(2) 0.0207(6) Uani 0.50 d PD 1
H41A H 0.0867(3) 0.0122(2) 0.4287(2) 0.025 Uiso 0.50 calc PR 1
H42A H -0.0150(3) 0.0651(2) 0.4537(2) 0.025 Uiso 0.50 calc PR 1
C5 C -0.0326(3) -0.0026(2) 0.3738(2) 0.0246(8) Uani 0.50 d PRD 1
H51A H -0.0726(3) -0.0495(2) 0.4007(2) 0.030 Uiso 0.50 calc PR 1
H52A H 0.0143(3) -0.0409(2) 0.3452(2) 0.030 Uiso 0.50 calc PR 1
C4' C 0.0771(3) 0.0404(2) 0.3858(2) 0.0207(6) Uani 0.50 d PD 2
H41B H 0.1403(3) 0.0263(2) 0.3596(2) 0.025 Uiso 0.50 calc PR 2
H42B H 0.0776(3) -0.0043(2) 0.4235(2) 0.025 Uiso 0.50 calc PR 2
C5' C -0.0103(3) 0.0224(2) 0.3495(2) 0.0246(8) Uani 0.50 d PRD 2
H51B H -0.0280(3) -0.0444(2) 0.3644(2) 0.030 Uiso 0.50 calc PR 2
H52B H 0.0220(3) 0.0124(2) 0.3064(2) 0.030 Uiso 0.50 calc PR 2
C6 C -0.1113(2) 0.0565(2) 0.33101(11) 0.0264(5) Uani 1 d D .
H61A H -0.0810(2) 0.0657(2) 0.28733(11) 0.032 Uiso 0.50 calc PR 1
H62A H -0.1774(2) 0.0191(2) 0.32642(11) 0.032 Uiso 0.50 calc PR 1
H61B H -0.1651(2) 0.0089(2) 0.34518(11) 0.032 Uiso 0.50 calc PR 2
H62B H -0.1148(2) 0.0615(2) 0.28329(11) 0.032 Uiso 0.50 calc PR 2
C7 C 0.0900(2) 0.1987(2) 0.47663(13) 0.0180(5) Uani 0.50 d PD 1
H71A H 0.1097(2) 0.1478(2) 0.50845(13) 0.022 Uiso 0.50 calc PR 1
H72A H 0.1490(2) 0.2458(2) 0.47478(13) 0.022 Uiso 0.50 calc PR 1
C7' C 0.0352(2) 0.1488(2) 0.47829(13) 0.0180(5) Uani 0.50 d PRD 2
H71B H 0.0875(2) 0.1221(2) 0.50898(13) 0.022 Uiso 0.50 calc PR 2
H72B H -0.0262(2) 0.1043(2) 0.47844(13) 0.022 Uiso 0.50 calc PR 2
C8 C 0.0000 0.2500 0.5022(2) 0.0272(7) Uani 1 d SD .
H81A H -0.0322 0.2010 0.5313(2) 0.033 Uiso 0.25 calc PR 1
H82A H 0.0322 0.2990 0.5313(2) 0.033 Uiso 0.25 calc PR 1
H81B H 0.0585 0.2676 0.5315(2) 0.033 Uiso 0.25 calc PR 2
H82B H -0.0585 0.2324 0.5315(2) 0.033 Uiso 0.25 calc PR 2

loop_
_atom_type_symbol
_atom_type_description
_atom_type_scat_dispersion_real
_atom_type_scat_dispersion_imag
_atom_type_scat_source
C C 0.0033 0.0016 'International Tables Vol C Tables 4.2.6.8 and 6.1.1.4'
H H 0.0000 0.0000 'International Tables Vol C Tables 4.2.6.8 and 6.1.1.4'
N N 0.0061 0.0033 'International Tables Vol C Tables 4.2.6.8 and 6.1.1.4'
Cl Cl 0.1484 0.1585 'International Tables Vol C Tables 4.2.6.8 and 6.1.1.4'
Co Co 0.3494 0.9721 'International Tables Vol C Tables 4.2.6.8 and 6.1.1.4'

loop_
_geom_angle_atom_site_label_1
_geom_angle_atom_site_label_2
_geom_angle_atom_site_label_3
_geom_angle
_geom_angle_site_symmetry_1
_geom_angle_site_symmetry_3
_geom_angle_publ_flag
N2 Co N2 111.04(9) 6_454 . ?
N2 Co N1 87.78(6) 6_454 . ?
N2 Co N1 88.30(7) . . ?
N2 Co N1 88.30(7) 6_454 6_454 ?
N2 Co N1 87.78(6) . 6_454 ?
N1 Co N1 173.08(9) . 6_454 ?
N2 Co Cl1 124.48(5) 6_454 . ?
N2 Co Cl1 124.48(5) . . ?
N1 Co Cl1 93.46(4) . . ?
N1 Co Cl1 93.46(4) 6_454 . ?
C1 N1 C6 112.2(2) . 6_454 ?
C1 N1 Co 112.88(13) . . ?
C6 N1 Co 111.44(13) 6_454 . ?
C2 C1 N1 108.5(2) . . ?
N1 C1 C2' 114.4(2) . . ?
C1 C2 C3 119.8(2) . . ?
N2 C3 C2 120.22(14) . . ?
C3' C2' C1 113.82(14) . . ?
N2 C3' C2' 110.51(14) . . ?
C4 N2 C3 110.3(2) . . ?
C4 N2 C7 111.4(2) . . ?
C3 N2 C7 109.5(2) . . ?
C3' N2 C7' 108.0(2) . . ?
C3' N2 C4' 102.2(2) . . ?
C7' N2 C4' 106.0(2) . . ?
C4 N2 Co 112.0(2) . . ?
C3 N2 Co 109.1(2) . . ?
C3' N2 Co 116.8(2) . . ?
C7 N2 Co 104.40(14) . . ?
C7' N2 Co 108.90(14) . . ?
C4' N2 Co 114.14(15) . . ?
C5 C4 N2 137.1(2) . . ?
C4 C5 C6 113.59(14) . . ?
C5' C4' N2 112.80(13) . . ?
C4' C5' C6 145.7(2) . . ?
C5' C6 N1 111.5(2) . 6_454 ?
N1 C6 C5 111.3(2) 6_454 . ?
C8 C7 N2 119.6(2) . . ?
N2 C7' C8 113.9(2) . . ?
C7 C8 C7 137.1(3) 6_454 . ?
C7' C8 C7' 142.5(3) . 6_454 ?

loop_
_geom_bond_atom_site_label_1
_geom_bond_atom_site_label_2
_geom_bond_distance
_geom_bond_site_symmetry_2
_geom_bond_publ_flag
Co N2 2.100(2) 6_454 ?
Co N2 2.100(2) . ?
Co N1 2.170(2) . ?
Co N1 2.170(2) 6_454 ?
Co Cl1 2.3051(9) . ?
N1 C1 1.473(3) . ?
N1 C6 1.475(3) 6_454 ?
C1 C2 1.440(4) . ?
C1 C2' 1.562(4) . ?
C2 C3 1.52 . ?
C3 N2 1.498(3) . ?
C2' C3' 1.54 . ?
C3' N2 1.512(3) . ?
N2 C4 1.434(3) . ?
N2 C7 1.519(3) . ?
N2 C7' 1.519(3) . ?
N2 C4' 1.582(3) . ?
C4 C5 1.42 . ?
C5 C6 1.563(4) . ?
C4' C5' 1.37 . ?
C5' C6 1.420(4) . ?
C6 N1 1.475(3) 6_454 ?
C7 C8 1.445(3) . ?
C7' C8 1.536(3) . ?
C8 C7 1.445(3) 6_454 ?
C8 C7' 1.536(3) 6_454 ?
